data_7201941
loop_
_publ_author_name
'Hu, Yawei'
'Li, Guanghua'
'Liu, Xiaomin'
'Hu, Bin'
'Bi, Minghui'
'Gao, Lu'
'Shi, Zhan'
'Feng, Shouhua'

_publ_section_title
;
 Hydrothermal synthesis and characterization of metal--organic networks
 with helical units in a mixed ligand system
;
_journal_issue 7
_journal_name_full CrystEngComm
_journal_page_first 888
_journal_paper_doi 10.1039/b800255j
_journal_volume 10
_journal_year 2008
_chemical_formula_moiety 'C27 H22 Co N2 O5'
_chemical_formula_sum 'C27 H22 Co N2 O5'
_chemical_formula_weight 513.40
_chemical_melting_point ?
_chemical_name_systematic
;
?
;
_space_group_IT_number 14
_symmetry_cell_setting monoclinic
_symmetry_space_group_name_Hall '-P 2yn'
_symmetry_space_group_name_H-M 'P 1 21/n 1'
_atom_sites_solution_hydrogens geom
_atom_sites_solution_primary direct
_atom_sites_solution_secondary difmap
_audit_creation_method SHELXL-97
_cell_angle_alpha 90.00
_cell_angle_beta 90.852(2)
_cell_angle_gamma 90.00
_cell_formula_units_Z 4
_cell_length_a 9.7103(11)
_cell_length_b 10.0679(11)
_cell_length_c 24.245(3)
_cell_measurement_reflns_used 5859
_cell_measurement_temperature 293(2)
_cell_measurement_theta_max 28.32
_cell_measurement_theta_min 2.19
_cell_volume 2370.0(5)
_computing_cell_refinement 'Bruker SMART'
_computing_data_collection 'Bruker SMART'
_computing_data_reduction 'Bruker SAINT'
_computing_molecular_graphics SHELXP-97
_computing_publication_material SHELXTL
_computing_structure_refinement 'SHELXL-97 (Sheldrick, 1997)'
_computing_structure_solution 'SHELXS-97 (Sheldrick, 1990)'
_diffrn_ambient_temperature 293(2)
_diffrn_detector_area_resol_mean 9.00cm
_diffrn_measured_fraction_theta_full 0.993
_diffrn_measured_fraction_theta_max 0.993
_diffrn_measurement_device_type 'CCD area detector'
_diffrn_measurement_method 'phi and omega scans'
_diffrn_radiation_monochromator graphite
_diffrn_radiation_source 'fine-focus sealed tube'
_diffrn_radiation_type MoK\a
_diffrn_radiation_wavelength 0.71073
_diffrn_reflns_av_R_equivalents 0.0508
_diffrn_reflns_av_sigmaI/netI 0.0643
_diffrn_reflns_limit_h_max 12
_diffrn_reflns_limit_h_min -12
_diffrn_reflns_limit_k_max 7
_diffrn_reflns_limit_k_min -13
_diffrn_reflns_limit_l_max 32
_diffrn_reflns_limit_l_min -29
_diffrn_reflns_number 16582
_diffrn_reflns_theta_full 28.32
_diffrn_reflns_theta_max 28.32
_diffrn_reflns_theta_min 2.19
_diffrn_standards_decay_% 0
_diffrn_standards_interval_count 0
_diffrn_standards_interval_time .
_diffrn_standards_number 0
_exptl_absorpt_coefficient_mu 0.766
_exptl_absorpt_correction_T_max 0.8143
_exptl_absorpt_correction_T_min 0.7674
_exptl_absorpt_correction_type empirical
_exptl_absorpt_process_details SADABS
_exptl_crystal_colour red
_exptl_crystal_density_diffrn 1.439
_exptl_crystal_density_meas ?
_exptl_crystal_density_method 'not measured'
_exptl_crystal_description block
_exptl_crystal_F_000 1060
_exptl_crystal_size_max 0.32
_exptl_crystal_size_mid 0.30
_exptl_crystal_size_min 0.27
_refine_diff_density_max 0.772
_refine_diff_density_min -0.594
_refine_diff_density_rms 0.076
_refine_ls_extinction_method none
_refine_ls_goodness_of_fit_ref 1.020
_refine_ls_hydrogen_treatment constr
_refine_ls_matrix_type full
_refine_ls_number_parameters 316
_refine_ls_number_reflns 5859
_refine_ls_number_restraints 30
_refine_ls_restrained_S_all 1.030
_refine_ls_R_factor_all 0.0973
_refine_ls_R_factor_gt 0.0521
_refine_ls_shift/su_max 0.001
_refine_ls_shift/su_mean 0.000
_refine_ls_structure_factor_coef Fsqd
_refine_ls_weighting_details 'calc w=1/[\s^2^(Fo^2^)+(0.0527P)^2^+2.5431P] where P=(Fo^2^+2Fc^2^)/3'
_refine_ls_weighting_scheme calc
_refine_ls_wR_factor_gt 0.1192
_refine_ls_wR_factor_ref 0.1432
_reflns_number_gt 3686
_reflns_number_total 5859
_reflns_threshold_expression >2sigma(I)
_cod_data_source_file b800255j.txt
_cod_data_source_block compound1
_cod_depositor_comments
;
The following automatic conversions were performed:

'_chemical_melting_point' value 'not measured' was changed to '?' -
the value is undefined or not given.

Automatic conversion script
Id: cif_fix_values 1646 2011-03-28 12:23:43Z adriana 

The following automatic conversions were performed:

'_exptl_crystal_density_meas' value 'none' was changed to '?' - the
value is perceived as not measured.

Automatic conversion script
Id: cif_fix_values 3008 2015-01-20 13:52:24Z robertas 
;
_cod_original_cell_volume 2370.0(4)
_cod_original_sg_symbol_Hall -P2yn
_cod_original_sg_symbol_H-M P2(1)/n
_cod_database_code 7201941

loop_
_symmetry_equiv_pos_as_xyz
'x, y, z'
'-x+1/2, y+1/2, -z+1/2'
'-x, -y, -z'
'x-1/2, -y-1/2, z-1/2'

loop_
_atom_site_label
_atom_site_type_symbol
_atom_site_fract_x
_atom_site_fract_y
_atom_site_fract_z
_atom_site_U_iso_or_equiv
_atom_site_adp_type
_atom_site_occupancy
_atom_site_symmetry_multiplicity
_atom_site_calc_flag
_atom_site_refinement_flags
_atom_site_disorder_assembly
_atom_site_disorder_group
Co1 Co -0.07733(4) 0.61379(4) 0.505582(16) 0.03090(14) Uani 1 1 d . . .
O1 O -0.1504(2) 0.3135(3) 0.82510(9) 0.0499(7) Uani 1 1 d . . .
O2 O -0.1056(2) 0.5408(3) 0.58340(8) 0.0414(6) Uani 1 1 d . . .
O3 O 0.0208(3) 0.3569(3) 0.57389(9) 0.0446(6) Uani 1 1 d . . .
O4 O 0.3825(2) 0.1611(3) 0.96608(9) 0.0446(6) Uani 1 1 d . . .
O5 O 0.2502(2) -0.0178(3) 0.97870(10) 0.0462(6) Uani 1 1 d . . .
N1 N -0.1505(3) 0.8017(3) 0.52019(10) 0.0360(6) Uani 1 1 d . . .
N2 N -0.6426(5) 1.4105(5) 0.7821(2) 0.0934(14) Uani 1 1 d U . .
C1 C -0.1206(3) 0.3399(4) 0.77043(12) 0.0394(8) Uani 1 1 d . . .
C2 C -0.1778(4) 0.4535(4) 0.74808(13) 0.0465(9) Uani 1 1 d . . .
H2 H -0.2308 0.5094 0.7697 0.080 Uiso 1 1 calc . . .
C3 C -0.1556(4) 0.4837(4) 0.69339(13) 0.0433(9) Uani 1 1 d . . .
H3 H -0.1931 0.5608 0.6783 0.080 Uiso 1 1 calc . . .
C4 C -0.0774(3) 0.3994(3) 0.66052(12) 0.0344(7) Uani 1 1 d . . .
C5 C -0.0241(4) 0.2845(4) 0.68369(13) 0.0419(8) Uani 1 1 d . . .
H5 H 0.0271 0.2269 0.6621 0.080 Uiso 1 1 calc . . .
C6 C -0.0458(4) 0.2539(4) 0.73852(14) 0.0469(9) Uani 1 1 d . . .
H6 H -0.0102 0.1760 0.7536 0.080 Uiso 1 1 calc . . .
C7 C -0.0519(3) 0.4350(4) 0.60163(12) 0.0352(7) Uani 1 1 d . . .
C8 C -0.0447(3) 0.2657(4) 0.85916(12) 0.0368(8) Uani 1 1 d . . .
C9 C -0.0802(3) 0.1744(4) 0.89856(12) 0.0359(7) Uani 1 1 d . . .
H9 H -0.1713 0.1477 0.9023 0.080 Uiso 1 1 calc . . .
C10 C 0.0224(3) 0.1228(3) 0.93260(12) 0.0345(7) Uani 1 1 d . . .
H10 H -0.0003 0.0602 0.9592 0.080 Uiso 1 1 calc . . .
C11 C 0.1578(3) 0.1626(3) 0.92781(12) 0.0316(7) Uani 1 1 d . . .
C12 C 0.1894(3) 0.2599(4) 0.88965(13) 0.0398(8) Uani 1 1 d . . .
H12 H 0.2794 0.2907 0.8873 0.080 Uiso 1 1 calc . . .
C13 C 0.0883(4) 0.3119(4) 0.85486(14) 0.0424(8) Uani 1 1 d . . .
H13 H 0.1099 0.3768 0.8291 0.080 Uiso 1 1 calc . . .
C14 C 0.2711(3) 0.0977(4) 0.96048(12) 0.0356(7) Uani 1 1 d . . .
C15 C -0.2456(5) 0.8570(4) 0.48835(16) 0.0581(11) Uani 1 1 d . . .
H15 H -0.2737 0.8118 0.4567 0.080 Uiso 1 1 calc . . .
C16 C -0.3053(5) 0.9773(5) 0.49914(17) 0.0644(13) Uani 1 1 d . . .
H16 H -0.3716 1.0113 0.4749 0.080 Uiso 1 1 calc . . .
C17 C -0.2681(4) 1.0482(4) 0.54558(14) 0.0460(9) Uani 1 1 d . . .
C18 C -0.1680(5) 0.9906(5) 0.57830(18) 0.0657(13) Uani 1 1 d . . .
H18 H -0.1374 1.0342 0.6100 0.080 Uiso 1 1 calc . . .
C19 C -0.1127(4) 0.8699(4) 0.56493(17) 0.0595(12) Uani 1 1 d . . .
H19 H -0.0456 0.8339 0.5882 0.080 Uiso 1 1 calc . . .
C20 C -0.3345(5) 1.1781(4) 0.55962(16) 0.0548(10) Uani 1 1 d . . .
H20A H -0.4027 1.1989 0.5313 0.080 Uiso 1 1 calc . . .
H20B H -0.2650 1.2472 0.5590 0.080 Uiso 1 1 calc . . .
C21 C -0.4042(5) 1.1806(4) 0.61566(17) 0.0569(11) Uani 1 1 d . . .
H21A H -0.4716 1.1096 0.6174 0.080 Uiso 1 1 calc . . .
H21B H -0.3359 1.1658 0.6446 0.080 Uiso 1 1 calc . . .
C22 C -0.4745(5) 1.3122(4) 0.62488(17) 0.0596(11) Uani 1 1 d . . .
H22A H -0.4076 1.3818 0.6185 0.080 Uiso 1 1 calc . . .
H22B H -0.5465 1.3216 0.5970 0.080 Uiso 1 1 calc . . .
C23 C -0.6931(7) 1.4530(7) 0.7372(3) 0.0991(18) Uani 1 1 d U . .
H23 H -0.7669 1.5116 0.7394 0.080 Uiso 1 1 calc . . .
C24 C -0.6481(6) 1.4198(6) 0.6849(2) 0.0874(16) Uani 1 1 d U . .
H24 H -0.6927 1.4534 0.6537 0.080 Uiso 1 1 calc . . .
C25 C -0.5372(4) 1.3367(4) 0.67990(18) 0.0563(10) Uani 1 1 d . . .
C26 C -0.4852(6) 1.2869(6) 0.7283(2) 0.0863(16) Uani 1 1 d U . .
H26 H -0.4128 1.2264 0.7280 0.080 Uiso 1 1 calc . . .
C27 C -0.5411(7) 1.3272(7) 0.7781(3) 0.106(2) Uani 1 1 d U . .
H27 H -0.5035 1.2924 0.8105 0.080 Uiso 1 1 calc . . .

loop_
_atom_site_aniso_label
_atom_site_aniso_U_11
_atom_site_aniso_U_22
_atom_site_aniso_U_33
_atom_site_aniso_U_23
_atom_site_aniso_U_13
_atom_site_aniso_U_12
Co1 0.0306(2) 0.0402(3) 0.0218(2) -0.00150(19) -0.00316(15) 0.0056(2)
O1 0.0355(13) 0.089(2) 0.0253(11) 0.0197(12) 0.0026(9) 0.0147(13)
O2 0.0422(14) 0.0561(16) 0.0259(11) 0.0086(11) 0.0013(9) 0.0100(12)
O3 0.0528(15) 0.0579(16) 0.0230(11) 0.0023(11) 0.0050(10) 0.0100(13)
O4 0.0311(13) 0.0611(16) 0.0412(13) 0.0018(12) -0.0111(10) -0.0013(12)
O5 0.0413(14) 0.0560(17) 0.0412(13) 0.0143(12) -0.0063(10) 0.0022(12)
N1 0.0382(16) 0.0400(16) 0.0298(13) 0.0000(12) -0.0026(11) 0.0045(13)
N2 0.0926(16) 0.0945(16) 0.0931(16) -0.0035(10) 0.0068(10) -0.0003(10)
C1 0.0340(17) 0.062(2) 0.0224(14) 0.0095(15) -0.0023(13) 0.0047(16)
C2 0.051(2) 0.062(2) 0.0271(16) 0.0040(16) 0.0030(15) 0.0183(19)
C3 0.053(2) 0.050(2) 0.0263(15) 0.0062(15) -0.0013(14) 0.0142(18)
C4 0.0342(17) 0.047(2) 0.0214(14) 0.0017(14) -0.0040(12) 0.0023(15)
C5 0.045(2) 0.050(2) 0.0305(16) 0.0019(15) 0.0002(14) 0.0095(17)
C6 0.054(2) 0.054(2) 0.0329(17) 0.0131(17) -0.0005(16) 0.0153(19)
C7 0.0334(17) 0.049(2) 0.0230(14) 0.0010(14) -0.0028(13) -0.0012(15)
C8 0.0336(17) 0.054(2) 0.0228(14) 0.0084(14) -0.0017(12) 0.0039(16)
C9 0.0274(16) 0.052(2) 0.0280(15) 0.0044(15) 0.0002(12) -0.0033(15)
C10 0.0343(17) 0.0443(19) 0.0247(14) 0.0067(14) -0.0026(12) -0.0030(15)
C11 0.0312(16) 0.0403(18) 0.0231(14) 0.0011(13) -0.0042(12) 0.0003(14)
C12 0.0304(17) 0.054(2) 0.0352(17) 0.0093(16) -0.0018(13) -0.0074(16)
C13 0.0395(19) 0.053(2) 0.0346(17) 0.0166(16) 0.0009(14) -0.0033(17)
C14 0.0309(17) 0.052(2) 0.0241(14) 0.0000(15) -0.0021(12) 0.0021(15)
C15 0.070(3) 0.061(3) 0.043(2) -0.0131(19) -0.0221(19) 0.020(2)
C16 0.081(3) 0.062(3) 0.049(2) -0.004(2) -0.022(2) 0.031(2)
C17 0.055(2) 0.044(2) 0.0388(19) 0.0029(16) 0.0056(16) 0.0054(18)
C18 0.071(3) 0.063(3) 0.063(3) -0.025(2) -0.023(2) 0.019(2)
C19 0.059(3) 0.065(3) 0.054(2) -0.017(2) -0.0244(19) 0.021(2)
C20 0.076(3) 0.039(2) 0.049(2) 0.0025(18) 0.008(2) 0.014(2)
C21 0.072(3) 0.044(2) 0.055(2) 0.0039(19) 0.005(2) 0.012(2)
C22 0.070(3) 0.051(2) 0.058(2) -0.007(2) -0.004(2) 0.013(2)
C23 0.098(2) 0.099(2) 0.100(2) 0.0014(10) 0.0068(10) 0.0023(10)
C24 0.0875(18) 0.0874(18) 0.0874(18) 0.0027(10) 0.0042(10) 0.0030(10)
C25 0.052(2) 0.051(2) 0.067(3) -0.005(2) 0.003(2) 0.004(2)
C26 0.0857(18) 0.0886(18) 0.0847(18) -0.0016(10) 0.0017(10) 0.0042(10)
C27 0.106(2) 0.108(2) 0.104(2) -0.0002(10) 0.0013(10) 0.0018(10)

loop_
_atom_type_symbol
_atom_type_description
_atom_type_scat_dispersion_real
_atom_type_scat_dispersion_imag
_atom_type_scat_source
C C 0.0033 0.0016 'International Tables Vol C Tables 4.2.6.8 and 6.1.1.4'
H H 0.0000 0.0000 'International Tables Vol C Tables 4.2.6.8 and 6.1.1.4'
N N 0.0061 0.0033 'International Tables Vol C Tables 4.2.6.8 and 6.1.1.4'
O O 0.0106 0.0060 'International Tables Vol C Tables 4.2.6.8 and 6.1.1.4'
Co Co 0.3494 0.9721 'International Tables Vol C Tables 4.2.6.8 and 6.1.1.4'

loop_
_geom_angle_atom_site_label_1
_geom_angle_atom_site_label_2
_geom_angle_atom_site_label_3
_geom_angle
_geom_angle_site_symmetry_1
_geom_angle_site_symmetry_3
_geom_angle_publ_flag
O5 Co1 O3 89.88(10) 4_565 3_566 ?
O5 Co1 O2 90.21(10) 4_565 . ?
O3 Co1 O2 165.36(10) 3_566 . ?
O5 Co1 N1 101.98(11) 4_565 . ?
O3 Co1 N1 97.41(10) 3_566 . ?
O2 Co1 N1 96.89(10) . . ?
O5 Co1 O4 164.93(11) 4_565 2_556 ?
O3 Co1 O4 91.31(10) 3_566 2_556 ?
O2 Co1 O4 84.88(10) . 2_556 ?
N1 Co1 O4 92.76(11) . 2_556 ?
O5 Co1 Co1 91.19(8) 4_565 3_566 ?
O3 Co1 Co1 82.66(7) 3_566 3_566 ?
O2 Co1 Co1 82.70(7) . 3_566 ?
N1 Co1 Co1 166.82(8) . 3_566 ?
O4 Co1 Co1 74.07(8) 2_556 3_566 ?
C1 O1 C8 118.1(2) . . ?
C7 O2 Co1 124.4(2) . . ?
C7 O3 Co1 125.3(2) . 3_566 ?
C14 O4 Co1 134.5(2) . 2_546 ?
C14 O5 Co1 114.5(2) . 4_666 ?
C15 N1 C19 116.2(3) . . ?
C15 N1 Co1 122.0(2) . . ?
C19 N1 Co1 121.6(2) . . ?
C23 N2 C27 116.2(6) . . ?
C6 C1 C2 120.9(3) . . ?
C6 C1 O1 122.4(3) . . ?
C2 C1 O1 116.5(3) . . ?
C1 C2 C3 119.5(3) . . ?
C1 C2 H2 120.3 . . ?
C3 C2 H2 120.3 . . ?
C2 C3 C4 120.6(3) . . ?
C2 C3 H3 119.7 . . ?
C4 C3 H3 119.7 . . ?
C5 C4 C3 118.7(3) . . ?
C5 C4 C7 121.4(3) . . ?
C3 C4 C7 119.9(3) . . ?
C4 C5 C6 121.0(3) . . ?
C4 C5 H5 119.5 . . ?
C6 C5 H5 119.5 . . ?
C1 C6 C5 119.3(3) . . ?
C1 C6 H6 120.3 . . ?
C5 C6 H6 120.3 . . ?
O3 C7 O2 124.9(3) . . ?
O3 C7 C4 117.6(3) . . ?
O2 C7 C4 117.6(3) . . ?
C9 C8 C13 121.6(3) . . ?
C9 C8 O1 116.9(3) . . ?
C13 C8 O1 121.4(3) . . ?
C8 C9 C10 118.6(3) . . ?
C8 C9 H9 120.7 . . ?
C10 C9 H9 120.7 . . ?
C11 C10 C9 121.2(3) . . ?
C11 C10 H10 119.4 . . ?
C9 C10 H10 119.4 . . ?
C10 C11 C12 118.8(3) . . ?
C10 C11 C14 121.5(3) . . ?
C12 C11 C14 119.6(3) . . ?
C11 C12 C13 120.7(3) . . ?
C11 C12 H12 119.6 . . ?
C13 C12 H12 119.6 . . ?
C8 C13 C12 118.8(3) . . ?
C8 C13 H13 120.6 . . ?
C12 C13 H13 120.6 . . ?
O4 C14 O5 124.8(3) . . ?
O4 C14 C11 117.3(3) . . ?
O5 C14 C11 117.9(3) . . ?
N1 C15 C16 123.9(3) . . ?
N1 C15 H15 118.1 . . ?
C16 C15 H15 118.1 . . ?
C15 C16 C17 120.5(4) . . ?
C15 C16 H16 119.8 . . ?
C17 C16 H16 119.8 . . ?
C18 C17 C16 115.4(4) . . ?
C18 C17 C20 122.7(4) . . ?
C16 C17 C20 121.9(4) . . ?
C19 C18 C17 120.9(4) . . ?
C19 C18 H18 119.5 . . ?
C17 C18 H18 119.5 . . ?
N1 C19 C18 123.1(4) . . ?
N1 C19 H19 118.4 . . ?
C18 C19 H19 118.4 . . ?
C17 C20 C21 114.5(3) . . ?
C17 C20 H20A 108.6 . . ?
C21 C20 H20A 108.6 . . ?
C17 C20 H20B 108.6 . . ?
C21 C20 H20B 108.6 . . ?
H20A C20 H20B 107.6 . . ?
C22 C21 C20 110.7(3) . . ?
C22 C21 H21A 109.5 . . ?
C20 C21 H21A 109.5 . . ?
C22 C21 H21B 109.5 . . ?
C20 C21 H21B 109.5 . . ?
H21A C21 H21B 108.1 . . ?
C25 C22 C21 117.9(4) . . ?
C25 C22 H22A 107.8 . . ?
C21 C22 H22A 107.8 . . ?
C25 C22 H22B 107.8 . . ?
C21 C22 H22B 107.8 . . ?
H22A C22 H22B 107.2 . . ?
N2 C23 C24 125.6(6) . . ?
N2 C23 H23 117.2 . . ?
C24 C23 H23 117.2 . . ?
C25 C24 C23 119.1(6) . . ?
C25 C24 H24 120.5 . . ?
C23 C24 H24 120.5 . . ?
C26 C25 C24 115.4(5) . . ?
C26 C25 C22 123.8(4) . . ?
C24 C25 C22 120.7(4) . . ?
C25 C26 C27 119.7(5) . . ?
C25 C26 H26 120.2 . . ?
C27 C26 H26 120.2 . . ?
N2 C27 C26 123.9(6) . . ?
N2 C27 H27 118.0 . . ?
C26 C27 H27 118.0 . . ?

loop_
_geom_bond_atom_site_label_1
_geom_bond_atom_site_label_2
_geom_bond_distance
_geom_bond_site_symmetry_2
_geom_bond_publ_flag
Co1 O5 2.032(2) 4_565 ?
Co1 O3 2.033(2) 3_566 ?
Co1 O2 2.047(2) . ?
Co1 N1 2.053(3) . ?
Co1 O4 2.059(2) 2_556 ?
Co1 Co1 2.7550(9) 3_566 ?
O1 C1 1.387(4) . ?
O1 C8 1.393(4) . ?
O2 C7 1.263(4) . ?
O3 C7 1.258(4) . ?
O3 Co1 2.033(2) 3_566 ?
O4 C14 1.261(4) . ?
O4 Co1 2.059(2) 2_546 ?
O5 C14 1.262(4) . ?
O5 Co1 2.032(2) 4_666 ?
N1 C15 1.318(4) . ?
N1 C19 1.331(4) . ?
N2 C23 1.262(7) . ?
N2 C27 1.299(8) . ?
C1 C6 1.375(5) . ?
C1 C2 1.379(5) . ?
C2 C3 1.380(4) . ?
C2 H2 0.9300 . ?
C3 C4 1.397(5) . ?
C3 H3 0.9300 . ?
C4 C5 1.383(5) . ?
C4 C7 1.496(4) . ?
C5 C6 1.384(5) . ?
C5 H5 0.9300 . ?
C6 H6 0.9300 . ?
C8 C9 1.373(4) . ?
C8 C13 1.378(5) . ?
C9 C10 1.385(4) . ?
C9 H9 0.9300 . ?
C10 C11 1.381(4) . ?
C10 H10 0.9300 . ?
C11 C12 1.385(5) . ?
C11 C14 1.496(4) . ?
C12 C13 1.388(5) . ?
C12 H12 0.9300 . ?
C13 H13 0.9300 . ?
C15 C16 1.369(6) . ?
C15 H15 0.9300 . ?
C16 C17 1.377(5) . ?
C16 H16 0.9300 . ?
C17 C18 1.373(5) . ?
C17 C20 1.500(5) . ?
C18 C19 1.369(6) . ?
C18 H18 0.9300 . ?
C19 H19 0.9300 . ?
C20 C21 1.527(5) . ?
C20 H20A 0.9700 . ?
C20 H20B 0.9700 . ?
C21 C22 1.508(6) . ?
C21 H21A 0.9700 . ?
C21 H21B 0.9700 . ?
C22 C25 1.495(6) . ?
C22 H22A 0.9700 . ?
C22 H22B 0.9700 . ?
C23 C24 1.389(8) . ?
C23 H23 0.9300 . ?
C24 C25 1.371(7) . ?
C24 H24 0.9300 . ?
C25 C26 1.366(7) . ?
C26 C27 1.392(8) . ?
C26 H26 0.9300 . ?
C27 H27 0.9300 . ?
